data_2104879
loop_
_publ_author_name
'Budesinsky, Milos'
'Cisarova, Ivana'
'Podlaha, Jaroslav'
'Borremans, Frans'
'Martins, Jos\'e C.'
'Waroquier, Michel'
'Pauwels, Ewald'

_publ_section_title
;
 Structures of cyclic dipeptides: an X-ray and computational study of
 <i>cis</i>- and <i>trans</i>-<i>cyclo</i>(Pip-Phe),
 <i>cyclo</i>(Pro-Phe) and their <i>N</i>-methyl derivatives
;
_journal_issue 6
_journal_name_full 'Acta Crystallographica Section B'
_journal_page_first 662
_journal_page_last 677
_journal_paper_doi 10.1107/S0108768110040243
_journal_volume 66
_journal_year 2010
_chemical_formula_moiety 'C16 H20 N2 O2'
_chemical_formula_sum 'C16 H20 N2 O2'
_chemical_formula_weight 272.34
_chemical_name_systematic
;
 ?
;
_space_group_IT_number 19
_symmetry_cell_setting orthorhombic
_symmetry_space_group_name_Hall 'P 2ac 2ab'
_symmetry_space_group_name_H-M 'P 21 21 21'
_atom_sites_solution_hydrogens geom
_atom_sites_solution_primary direct
_atom_sites_solution_secondary difmap
_audit_creation_method SHELXL-97
_cell_angle_alpha 90.00
_cell_angle_beta 90.00
_cell_angle_gamma 90.00
_cell_formula_units_Z 4
_cell_length_a 10.0530(3)
_cell_length_b 10.8372(2)
_cell_length_c 13.3352(5)
_cell_measurement_reflns_used 1930
_cell_measurement_temperature 150(2)
_cell_measurement_theta_max 27.5
_cell_measurement_theta_min 1
_cell_volume 1452.82(7)
_computing_cell_refinement 'COLLECT and DENZO'
_computing_data_collection 'COLLECT (Hooft, 1998) and DENZO (Otwinowski & Minor, 1997)'
_computing_data_reduction 'COLLECT and DENZO'
_computing_structure_refinement 'SHELXL-97 (Sheldrick, 1997)'
_computing_structure_solution 'SIR92 (Altomare et al., 1994)'
_diffrn_ambient_temperature 150(2)
_diffrn_detector_area_resol_mean 9.091
_diffrn_measured_fraction_theta_full 0.996
_diffrn_measured_fraction_theta_max 0.996
_diffrn_measurement_device_type 'Nonius KappaCCD area detector'
_diffrn_measurement_method '\f and \w scans to fill the Ewald sphere'
_diffrn_radiation_monochromator graphite
_diffrn_radiation_source 'fine-focus sealed tube'
_diffrn_radiation_type MoK\a
_diffrn_radiation_wavelength 0.71073
_diffrn_reflns_av_R_equivalents 0.0340
_diffrn_reflns_av_sigmaI/netI 0.0236
_diffrn_reflns_limit_h_max 13
_diffrn_reflns_limit_h_min -13
_diffrn_reflns_limit_k_max 14
_diffrn_reflns_limit_k_min -14
_diffrn_reflns_limit_l_max 17
_diffrn_reflns_limit_l_min -17
_diffrn_reflns_number 19589
_diffrn_reflns_theta_full 27.50
_diffrn_reflns_theta_max 27.50
_diffrn_reflns_theta_min 2.42
_diffrn_standards_number 0
_exptl_absorpt_coefficient_mu 0.083
_exptl_absorpt_correction_type none
_exptl_crystal_colour colourless
_exptl_crystal_density_diffrn 1.245
_exptl_crystal_density_method 'not measured'
_exptl_crystal_description prism
_exptl_crystal_F_000 584
_exptl_crystal_size_max 0.35
_exptl_crystal_size_mid 0.35
_exptl_crystal_size_min 0.2
_refine_diff_density_max 0.110
_refine_diff_density_min -0.146
_refine_ls_abs_structure_details 'Flack H D (1983), Acta Cryst. A39, 876-881'
_refine_ls_abs_structure_Flack 0.0(10)
_refine_ls_extinction_method none
_refine_ls_goodness_of_fit_ref 1.063
_refine_ls_hydrogen_treatment constr
_refine_ls_matrix_type full
_refine_ls_number_parameters 182
_refine_ls_number_reflns 3329
_refine_ls_number_restraints 0
_refine_ls_restrained_S_all 1.063
_refine_ls_R_factor_all 0.0413
_refine_ls_R_factor_gt 0.0345
_refine_ls_shift/su_max 0.000
_refine_ls_shift/su_mean 0.000
_refine_ls_structure_factor_coef Fsqd
_refine_ls_weighting_details 'calc w=1/[\s^2^(Fo^2^)+(0.0412P)^2^+0.1777P] where P=(Fo^2^+2Fc^2^)/3'
_refine_ls_weighting_scheme calc
_refine_ls_wR_factor_gt 0.0792
_refine_ls_wR_factor_ref 0.0836
_reflns_number_gt 3001
_reflns_number_total 3329
_reflns_threshold_expression I>2\s(I)
_cod_data_source_file so5040.cif
_cod_data_source_block 2b
_cod_database_code 2104879
_cod_database_fobs_code 2104879

loop_
_symmetry_equiv_pos_as_xyz
'x, y, z'
'-x+1/2, -y, z+1/2'
'x+1/2, -y+1/2, -z'
'-x, y+1/2, -z+1/2'

loop_
_atom_site_type_symbol
_atom_site_label
_atom_site_fract_x
_atom_site_fract_y
_atom_site_fract_z
_atom_site_U_iso_or_equiv
_atom_site_adp_type
_atom_site_calc_flag
_atom_site_refinement_flags
_atom_site_occupancy
_atom_site_disorder_assembly
_atom_site_disorder_group
N N1 0.76966(11) 0.78748(9) 0.10030(8) 0.0309(2) Uani d . 1 . .
C C2 0.71461(13) 0.88638(11) 0.14480(10) 0.0318(3) Uani d . 1 . .
C C3 0.63673(12) 0.86737(11) 0.24015(10) 0.0307(3) Uani d . 1 . .
H H3 0.5556 0.9170 0.2348 0.037 Uiso calc R 1 . .
N N4 0.59584(9) 0.74034(9) 0.25791(8) 0.0272(2) Uani d . 1 . .
C C5 0.65930(11) 0.64213(11) 0.22008(9) 0.0254(2) Uani d . 1 . .
C C6 0.76476(12) 0.66229(10) 0.14093(9) 0.0269(2) Uani d . 1 . .
H H6 0.8514 0.6445 0.1714 0.032 Uiso calc R 1 . .
C C7 0.74331(15) 0.57026(12) 0.05532(10) 0.0388(3) Uani d . 1 . .
H H7A 0.7484 0.4869 0.0815 0.047 Uiso calc R 1 . .
H H7B 0.6551 0.5819 0.0273 0.047 Uiso calc R 1 . .
C C8 0.8463(2) 0.58622(16) -0.02691(13) 0.0584(5) Uani d . 1 . .
H H8A 0.9339 0.5667 -0.0009 0.070 Uiso calc R 1 . .
H H8B 0.8272 0.5299 -0.0816 0.070 Uiso calc R 1 . .
C C9 0.8446(2) 0.71804(16) -0.06530(12) 0.0554(4) Uani d . 1 . .
H H9A 0.9137 0.7287 -0.1154 0.066 Uiso calc R 1 . .
H H9B 0.7595 0.7352 -0.0967 0.066 Uiso calc R 1 . .
C C10 0.86717(16) 0.80670(15) 0.01999(12) 0.0469(4) Uani d . 1 . .
H H10A 0.9562 0.7952 0.0465 0.056 Uiso calc R 1 . .
H H10B 0.8603 0.8907 -0.0046 0.056 Uiso calc R 1 . .
C C11 0.71812(14) 0.91938(12) 0.32945(11) 0.0356(3) Uani d . 1 . .
H H11A 0.7317 1.0072 0.3197 0.043 Uiso calc R 1 . .
H H11B 0.6678 0.9084 0.3909 0.043 Uiso calc R 1 . .
C C12 0.85125(13) 0.85690(11) 0.34014(10) 0.0316(3) Uani d . 1 . .
C C13 0.96202(14) 0.90234(12) 0.29004(12) 0.0379(3) Uani d . 1 . .
H H13 0.9553 0.9753 0.2537 0.046 Uiso calc R 1 . .
C C14 1.08261(14) 0.84019(14) 0.29353(13) 0.0438(4) Uani d . 1 . .
H H14 1.1561 0.8717 0.2598 0.053 Uiso calc R 1 . .
C C15 1.09351(15) 0.73154(14) 0.34716(13) 0.0460(4) Uani d . 1 . .
H H15 1.1740 0.6893 0.3491 0.055 Uiso calc R 1 . .
C C16 0.98416(16) 0.68598(13) 0.39784(13) 0.0442(4) Uani d . 1 . .
H H16 0.9913 0.6130 0.4341 0.053 Uiso calc R 1 . .
C C17 0.86397(14) 0.74835(12) 0.39499(11) 0.0365(3) Uani d . 1 . .
H H17 0.7912 0.7174 0.4300 0.044 Uiso calc R 1 . .
C C18 0.49168(14) 0.72095(14) 0.33300(11) 0.0393(3) Uani d . 1 . .
H H18A 0.4422 0.6479 0.3166 0.059 Uiso calc R 1 . .
H H18B 0.4329 0.7908 0.3336 0.059 Uiso calc R 1 . .
H H18C 0.5316 0.7115 0.3979 0.059 Uiso calc R 1 . .
O O2 0.72732(11) 0.99202(9) 0.11236(9) 0.0460(3) Uani d . 1 . .
O O5 0.63248(9) 0.53580(8) 0.24505(7) 0.0360(2) Uani d . 1 . .

loop_
_atom_site_aniso_label
_atom_site_aniso_U_11
_atom_site_aniso_U_22
_atom_site_aniso_U_33
_atom_site_aniso_U_12
_atom_site_aniso_U_13
_atom_site_aniso_U_23
N1 0.0321(5) 0.0303(5) 0.0305(5) -0.0033(4) 0.0036(5) 0.0031(4)
C2 0.0271(6) 0.0284(6) 0.0400(7) -0.0032(5) -0.0070(5) 0.0034(5)
C3 0.0257(6) 0.0241(6) 0.0424(7) 0.0033(5) -0.0017(5) -0.0031(5)
N4 0.0233(4) 0.0267(5) 0.0315(5) -0.0007(4) 0.0033(4) -0.0012(4)
C5 0.0226(5) 0.0260(6) 0.0276(6) 0.0009(5) -0.0026(5) 0.0006(5)
C6 0.0235(5) 0.0282(6) 0.0288(6) 0.0016(5) 0.0009(5) 0.0013(5)
C7 0.0503(9) 0.0337(7) 0.0324(7) 0.0060(6) 0.0028(6) -0.0066(5)
C8 0.0748(12) 0.0610(10) 0.0395(9) 0.0158(9) 0.0208(9) -0.0068(8)
C9 0.0637(10) 0.0679(11) 0.0346(8) 0.0045(9) 0.0180(8) 0.0050(7)
C10 0.0422(8) 0.0568(9) 0.0418(8) -0.0049(7) 0.0136(7) 0.0108(7)
C11 0.0342(7) 0.0294(6) 0.0431(8) 0.0024(5) -0.0012(6) -0.0106(6)
C12 0.0326(6) 0.0285(6) 0.0338(7) 0.0003(5) -0.0059(6) -0.0094(5)
C13 0.0348(7) 0.0316(7) 0.0474(8) -0.0046(5) -0.0057(6) -0.0022(6)
C14 0.0302(7) 0.0446(8) 0.0564(9) -0.0030(6) -0.0012(7) -0.0104(7)
C15 0.0347(7) 0.0410(8) 0.0623(10) 0.0069(6) -0.0142(7) -0.0143(7)
C16 0.0502(9) 0.0345(7) 0.0479(9) 0.0035(6) -0.0172(7) -0.0003(7)
C17 0.0394(7) 0.0383(7) 0.0320(7) -0.0031(6) -0.0047(6) -0.0025(6)
C18 0.0315(7) 0.0449(8) 0.0414(8) -0.0004(6) 0.0107(6) -0.0037(6)
O2 0.0470(6) 0.0285(5) 0.0624(7) -0.0050(4) -0.0031(6) 0.0122(4)
O5 0.0362(5) 0.0273(4) 0.0444(5) -0.0022(4) 0.0080(4) 0.0046(4)

loop_
_atom_type_symbol
_atom_type_description
_atom_type_scat_dispersion_real
_atom_type_scat_dispersion_imag
_atom_type_scat_source
C C 0.0033 0.0016 'International Tables Vol C Tables 4.2.6.8 and 6.1.1.4'
H H 0.0000 0.0000 'International Tables Vol C Tables 4.2.6.8 and 6.1.1.4'
N N 0.0061 0.0033 'International Tables Vol C Tables 4.2.6.8 and 6.1.1.4'
O O 0.0106 0.0060 'International Tables Vol C Tables 4.2.6.8 and 6.1.1.4'

loop_
_geom_angle_atom_site_label_1
_geom_angle_atom_site_label_2
_geom_angle_atom_site_label_3
_geom_angle_site_symmetry_1
_geom_angle_site_symmetry_3
_geom_angle
_geom_angle_publ_flag
C2 N1 C6 . . 124.22(11) ?
C2 N1 C10 . . 118.97(11) ?
C6 N1 C10 . . 115.15(11) ?
O2 C2 N1 . . 122.94(13) ?
O2 C2 C3 . . 118.53(12) ?
N1 C2 C3 . . 118.51(11) ?
N4 C3 C2 . . 114.39(10) ?
N4 C3 C11 . . 111.58(11) ?
C2 C3 C11 . . 108.91(10) ?
N4 C3 H3 . . 107.2 ?
C2 C3 H3 . . 107.2 ?
C11 C3 H3 . . 107.2 ?
C5 N4 C3 . . 123.75(10) ?
C5 N4 C18 . . 118.96(10) ?
C3 N4 C18 . . 116.67(10) ?
O5 C5 N4 . . 122.57(11) ?
O5 C5 C6 . . 118.58(10) ?
N4 C5 C6 . . 118.82(10) ?
N1 C6 C5 . . 114.62(10) ?
N1 C6 C7 . . 109.45(10) ?
C5 C6 C7 . . 109.13(10) ?
N1 C6 H6 . . 107.8 ?
C5 C6 H6 . . 107.8 ?
C7 C6 H6 . . 107.8 ?
C8 C7 C6 . . 111.61(12) ?
C8 C7 H7A . . 109.3 ?
C6 C7 H7A . . 109.3 ?
C8 C7 H7B . . 109.3 ?
C6 C7 H7B . . 109.3 ?
H7A C7 H7B . . 108.0 ?
C9 C8 C7 . . 110.07(13) ?
C9 C8 H8A . . 109.6 ?
C7 C8 H8A . . 109.6 ?
C9 C8 H8B . . 109.6 ?
C7 C8 H8B . . 109.6 ?
H8A C8 H8B . . 108.2 ?
C10 C9 C8 . . 110.13(14) ?
C10 C9 H9A . . 109.6 ?
C8 C9 H9A . . 109.6 ?
C10 C9 H9B . . 109.6 ?
C8 C9 H9B . . 109.6 ?
H9A C9 H9B . . 108.1 ?
N1 C10 C9 . . 111.11(13) ?
N1 C10 H10A . . 109.4 ?
C9 C10 H10A . . 109.4 ?
N1 C10 H10B . . 109.4 ?
C9 C10 H10B . . 109.4 ?
H10A C10 H10B . . 108.0 ?
C12 C11 C3 . . 112.21(10) ?
C12 C11 H11A . . 109.2 ?
C3 C11 H11A . . 109.2 ?
C12 C11 H11B . . 109.2 ?
C3 C11 H11B . . 109.2 ?
H11A C11 H11B . . 107.9 ?
C13 C12 C17 . . 118.62(13) ?
C13 C12 C11 . . 120.49(12) ?
C17 C12 C11 . . 120.76(12) ?
C14 C13 C12 . . 120.82(13) ?
C14 C13 H13 . . 119.6 ?
C12 C13 H13 . . 119.6 ?
C15 C14 C13 . . 120.01(14) ?
C15 C14 H14 . . 120.0 ?
C13 C14 H14 . . 120.0 ?
C16 C15 C14 . . 119.64(14) ?
C16 C15 H15 . . 120.2 ?
C14 C15 H15 . . 120.2 ?
C15 C16 C17 . . 120.41(14) ?
C15 C16 H16 . . 119.8 ?
C17 C16 H16 . . 119.8 ?
C16 C17 C12 . . 120.48(14) ?
C16 C17 H17 . . 119.8 ?
C12 C17 H17 . . 119.8 ?
N4 C18 H18A . . 109.5 ?
N4 C18 H18B . . 109.5 ?
H18A C18 H18B . . 109.5 ?
N4 C18 H18C . . 109.5 ?
H18A C18 H18C . . 109.5 ?
H18B C18 H18C . . 109.5 ?

loop_
_geom_bond_atom_site_label_1
_geom_bond_atom_site_label_2
_geom_bond_site_symmetry_2
_geom_bond_distance
_geom_bond_publ_flag
N1 C2 . 1.3442(17) ?
N1 C6 . 1.4618(15) ?
N1 C10 . 1.4667(17) ?
C2 O2 . 1.2305(15) ?
C2 C3 . 1.5074(19) ?
C3 N4 . 1.4561(15) ?
C3 C11 . 1.5509(19) ?
C3 H3 . 0.9800 ?
N4 C5 . 1.3396(15) ?
N4 C18 . 1.4640(16) ?
C5 O5 . 1.2294(14) ?
C5 C6 . 1.5118(17) ?
C6 C7 . 1.5312(17) ?
C6 H6 . 0.9800 ?
C7 C8 . 1.518(2) ?
C7 H7A . 0.9700 ?
C7 H7B . 0.9700 ?
C8 C9 . 1.518(2) ?
C8 H8A . 0.9700 ?
C8 H8B . 0.9700 ?
C9 C10 . 1.506(2) ?
C9 H9A . 0.9700 ?
C9 H9B . 0.9700 ?
C10 H10A . 0.9700 ?
C10 H10B . 0.9700 ?
C11 C12 . 1.5067(18) ?
C11 H11A . 0.9700 ?
C11 H11B . 0.9700 ?
C12 C13 . 1.3887(19) ?
C12 C17 . 1.3912(19) ?
C13 C14 . 1.388(2) ?
C13 H13 . 0.9300 ?
C14 C15 . 1.382(2) ?
C14 H14 . 0.9300 ?
C15 C16 . 1.382(2) ?
C15 H15 . 0.9300 ?
C16 C17 . 1.385(2) ?
C16 H16 . 0.9300 ?
C17 H17 . 0.9300 ?
C18 H18A . 0.9600 ?
C18 H18B . 0.9600 ?
C18 H18C . 0.9600 ?

loop_
_geom_hbond_atom_site_label_D
_geom_hbond_atom_site_label_H
_geom_hbond_atom_site_label_A
_geom_hbond_site_symmetry_A
_geom_hbond_distance_DH
_geom_hbond_distance_HA
_geom_hbond_distance_DA
_geom_hbond_angle_DHA
C3 H3 O5 4_655 0.98 2.30 3.2703(14) 169.1
C8 H8B O5 2_664 0.97 2.45 3.3228(19) 149.1
C15 H15 O2 4_745 0.93 2.41 3.2053(17) 143.1
C18 H18A O2 4_645 0.96 2.58 3.3961(17) 143.0

loop_
_cod_related_entry_id
_cod_related_entry_database
_cod_related_entry_code
1 ChemSpider 30654556
